data_4307521
loop_
_publ_author_name
'Chuanjiang Hu'
'Bruce C. Noll'
'Charles E. Schulz'
'W. Robert Scheidt'

_publ_section_title
;
Four-Coordinate Iron(II) Porphyrinates: Electronic Configuration Change
by Intermolecular Interaction
;
_journal_name_full 'Inorganic Chemistry'
_journal_page_first 619
_journal_page_last 621
_journal_paper_doi 10.1021/ic0620182
_journal_volume 46
_journal_year 2007
_chemical_formula_moiety '(C48 H18 N4 Fe) 0.5(C7 H8) (CH2 Cl2)'
_chemical_formula_sum 'C52.5 H42 Cl2 Fe N4 O4'
_chemical_formula_weight 919.65
_chemical_melting_point ?
_chemical_name_common Fe(TOCH3PP)
_chemical_name_systematic
; 
 ? 
;
_space_group_IT_number 15
_symmetry_cell_setting monoclinic
_symmetry_space_group_name_Hall '-C 2yc'
_symmetry_space_group_name_H-M 'C 1 2/c 1'
_atom_sites_solution_hydrogens geom
_atom_sites_solution_primary direct
_atom_sites_solution_secondary difmap
_audit_creation_method SHELXL-97
_cell_angle_alpha 90.00
_cell_angle_beta 112.7350(10)
_cell_angle_gamma 90.00
_cell_formula_units_Z 4
_cell_length_a 31.6901(10)
_cell_length_b 9.4983(3)
_cell_length_c 15.7308(5)
_cell_measurement_reflns_used 7772
_cell_measurement_temperature 100(2)
_cell_measurement_theta_max 30.4983
_cell_measurement_theta_min 3.6348
_cell_volume 4367.1(2)
_computing_cell_refinement 'BRUKER APEX2'
_computing_data_collection 'BRUKER APEX2'
_computing_data_reduction 'BRUKER SAINT/XPREP'
_computing_molecular_graphics ORTEP3
_computing_publication_material 'BRUKER SHELXTL'
_computing_structure_refinement 'SHELXL-97 (Sheldrick, 1997)'
_computing_structure_solution 'SHELXS-97 (Sheldrick, 1990)'
_diffrn_ambient_temperature 100(2)
_diffrn_detector_area_resol_mean 8.33
_diffrn_measured_fraction_theta_full 0.994
_diffrn_measured_fraction_theta_max 0.994
_diffrn_measurement_device_type 'Bruker SMART APEX CCD diffractometer'
_diffrn_measurement_method '\f and \w scans'
_diffrn_radiation_monochromator graphite
_diffrn_radiation_source 'fine-focus sealed tube'
_diffrn_radiation_type MoK\a
_diffrn_radiation_wavelength 0.71073
_diffrn_reflns_av_R_equivalents 0.0000
_diffrn_reflns_av_sigmaI/netI 0.0346
_diffrn_reflns_limit_h_max 41
_diffrn_reflns_limit_h_min -45
_diffrn_reflns_limit_k_max 13
_diffrn_reflns_limit_k_min 0
_diffrn_reflns_limit_l_max 22
_diffrn_reflns_limit_l_min 0
_diffrn_reflns_number 50411
_diffrn_reflns_theta_full 30.61
_diffrn_reflns_theta_max 30.61
_diffrn_reflns_theta_min 2.51
_exptl_absorpt_coefficient_mu 0.521
_exptl_absorpt_correction_T_max 0.9094
_exptl_absorpt_correction_T_min 0.8251
_exptl_absorpt_correction_type multi-scan
_exptl_absorpt_process_details 'Blessing, R. H. (1995) Acta Cryst. A51, 33-38.'
_exptl_crystal_colour red
_exptl_crystal_density_diffrn 1.399
_exptl_crystal_density_method 'not measured'
_exptl_crystal_description triangular
_exptl_crystal_F_000 1908
_exptl_crystal_size_max 0.38
_exptl_crystal_size_mid 0.33
_exptl_crystal_size_min 0.19
_refine_diff_density_max 1.124
_refine_diff_density_min -0.621
_refine_diff_density_rms 0.088
_refine_ls_extinction_method none
_refine_ls_goodness_of_fit_ref 1.062
_refine_ls_hydrogen_treatment constr
_refine_ls_matrix_type full
_refine_ls_number_parameters 329
_refine_ls_number_reflns 8761
_refine_ls_number_restraints 45
_refine_ls_restrained_S_all 1.061
_refine_ls_R_factor_all 0.0753
_refine_ls_R_factor_gt 0.0536
_refine_ls_shift/su_max 0.001
_refine_ls_shift/su_mean 0.000
_refine_ls_structure_factor_coef Fsqd
_refine_ls_weighting_details 'calc w=1/[\s^2^(Fo^2^)+(0.1081P)^2^+0.6337P] where P=(Fo^2^+2Fc^2^)/3'
_refine_ls_weighting_scheme calc
_refine_ls_wR_factor_gt 0.1511
_refine_ls_wR_factor_ref 0.1684
_reflns_number_gt 6642
_reflns_number_total 6731
_reflns_threshold_expression >2sigma(I)
_cod_data_source_file ic0620182si20061020_035910.cif
_cod_data_source_block fetoch3pp
_cod_depositor_comments
;
The following automatic conversions were performed:
'_symmetry_cell_setting' value 'Monoclinic' changed to 'monoclinic'
according to '/home/saulius/struct/CIF-dictionaries/cif_core.dic'
dictionary named 'cif_core.dic' version 2.4.1 from 2010-06-29.

Automatic conversion script
Id: cif_fix_enum 1527 2010-12-29 10:47:43Z saulius 

The following automatic conversions were performed:

'_chemical_melting_point' value 'not measured' was changed to '?' -
the value is undefined or not given.

Automatic conversion script
Id: cif_fix_values 1646 2011-03-28 12:23:43Z adriana 
;
_cod_original_formula_sum 'C52.50 H42 Cl2 Fe N4 O4'
_cod_database_code 4307521

loop_
_symmetry_equiv_pos_as_xyz
'x, y, z'
'-x, y, -z+1/2'
'x+1/2, y+1/2, z'
'-x+1/2, y+1/2, -z+1/2'
'-x, -y, -z'
'x, -y, z-1/2'
'-x+1/2, -y+1/2, -z'
'x+1/2, -y+1/2, z-1/2'

loop_
_atom_site_label
_atom_site_type_symbol
_atom_site_fract_x
_atom_site_fract_y
_atom_site_fract_z
_atom_site_U_iso_or_equiv
_atom_site_adp_type
_atom_site_occupancy
_atom_site_symmetry_multiplicity
_atom_site_calc_flag
_atom_site_refinement_flags
_atom_site_disorder_assembly
_atom_site_disorder_group
Fe(1 Fe 0.5000 0.80461(3) 0.7500 0.02071(10) Uani 1 2 d S . .
N(1) N 0.53626(5) 0.79899(12) 0.67227(9) 0.0222(3) Uani 1 1 d . . .
N(2) N 0.55717(5) 0.80960(13) 0.86138(9) 0.0240(3) Uani 1 1 d . . .
C(A1 C 0.51994(6) 0.77999(15) 0.57776(10) 0.0235(3) Uani 1 1 d . . .
C(A2 C 0.58301(6) 0.81128(15) 0.70021(11) 0.0253(3) Uani 1 1 d . . .
C(A3 C 0.60102(6) 0.82827(17) 0.86587(11) 0.0278(3) Uani 1 1 d . . .
C(A4 C 0.56151(6) 0.79653(15) 0.95208(10) 0.0249(3) Uani 1 1 d . . .
C(B1 C 0.55702(6) 0.77867(17) 0.54706(11) 0.0273(3) Uani 1 1 d . . .
H(B1 H 0.5547 0.7656 0.4856 0.033 Uiso 1 1 calc R . .
C(B2 C 0.59594(7) 0.79958(18) 0.62238(12) 0.0290(4) Uani 1 1 d . . .
H(B2 H 0.6261 0.8054 0.6236 0.035 Uiso 1 1 calc R . .
C(B3 C 0.63293(7) 0.8323(2) 0.96042(12) 0.0340(4) Uani 1 1 d . . .
H(B3 H 0.6650 0.8478 0.9817 0.041 Uiso 1 1 calc R . .
C(B4 C 0.60852(7) 0.80998(18) 1.01317(12) 0.0309(4) Uani 1 1 d . . .
H(B4 H 0.6203 0.8042 1.0785 0.037 Uiso 1 1 calc R . .
C(M1 C 0.61439(6) 0.83004(17) 0.79069(12) 0.0275(3) Uani 1 1 d . . .
C(M2 C 0.52589(6) 0.77347(15) 0.98121(10) 0.0234(3) Uani 1 1 d . . .
C11 C 0.66377(7) 0.8431(2) 0.80784(12) 0.0315(4) Uani 1 1 d . . .
C12 C 0.68100(7) 0.9603(2) 0.78022(13) 0.0357(4) Uani 1 1 d . . .
H12 H 0.6609 1.0356 0.7509 0.043 Uiso 1 1 calc R . .
C13 C 0.72722(7) 0.9709(2) 0.79436(14) 0.0408(5) Uani 1 1 d . . .
H13 H 0.7384 1.0528 0.7754 0.049 Uiso 1 1 calc R . .
C14 C 0.75655(7) 0.8606(2) 0.83631(14) 0.0397(5) Uani 1 1 d . . .
C15 C 0.73971(8) 0.7416(2) 0.86488(16) 0.0432(5) Uani 1 1 d . . .
H15 H 0.7597 0.6657 0.8935 0.052 Uiso 1 1 calc R . .
C16 C 0.69445(7) 0.7341(2) 0.85174(15) 0.0392(4) Uani 1 1 d . . .
H16 H 0.6836 0.6535 0.8728 0.047 Uiso 1 1 calc R . .
O(1) O 0.80196(6) 0.85637(19) 0.85145(12) 0.0532(4) Uani 1 1 d . . .
C17 C 0.82107(9) 0.9739(3) 0.8247(3) 0.0734(9) Uani 1 1 d . . .
H17A H 0.8065 0.9857 0.7578 0.110 Uiso 1 1 calc R . .
H17B H 0.8540 0.9592 0.8427 0.110 Uiso 1 1 calc R . .
H17C H 0.8160 1.0585 0.8552 0.110 Uiso 1 1 calc R . .
C21 C 0.53759(6) 0.74403(15) 1.08131(10) 0.0229(3) Uani 1 1 d . . .
C22 C 0.54411(7) 0.60771(16) 1.11418(11) 0.0303(4) Uani 1 1 d . . .
H22 H 0.5405 0.5320 1.0724 0.036 Uiso 1 1 calc R . .
C23 C 0.55599(7) 0.57872(16) 1.20788(11) 0.0316(4) Uani 1 1 d . . .
H23 H 0.5603 0.4842 1.2293 0.038 Uiso 1 1 calc R . .
C24 C 0.56133(6) 0.68778(15) 1.26899(10) 0.0225(3) Uani 1 1 d . . .
C25 C 0.55423(9) 0.82502(17) 1.23660(12) 0.0398(5) Uani 1 1 d . . .
H25 H 0.5573 0.9006 1.2781 0.048 Uiso 1 1 calc R . .
C26 C 0.54266(9) 0.85206(17) 1.14390(12) 0.0430(5) Uani 1 1 d . . .
H26 H 0.5381 0.9466 1.1226 0.052 Uiso 1 1 calc R . .
O(2) O 0.57359(5) 0.67246(11) 1.36205(8) 0.0275(3) Uani 1 1 d . . .
C27 C 0.57654(8) 0.53156(18) 1.39596(13) 0.0398(5) Uani 1 1 d . . .
H27A H 0.5472 0.4839 1.3648 0.060 Uiso 1 1 calc R . .
H27B H 0.5839 0.5337 1.4625 0.060 Uiso 1 1 calc R . .
H27C H 0.6005 0.4806 1.3839 0.060 Uiso 1 1 calc R . .
C1S C 0.7313(2) 0.2258(14) 1.0012(9) 0.087(4) Uani 0.25 1 d PGDU A -1
C2S C 0.7418(3) 0.3026(13) 0.9368(7) 0.098(3) Uani 0.25 1 d PGU A -1
H2SA H 0.7180 0.3375 0.8830 0.117 Uiso 0.25 1 calc PR A -1
C3S C 0.7872(4) 0.3282(10) 0.9510(6) 0.087(5) Uani 0.25 1 d PGU A -1
H3SA H 0.7945 0.3807 0.9070 0.104 Uiso 0.25 1 calc PR A -1
C4S C 0.8221(3) 0.2770(10) 1.0297(7) 0.045(3) Uani 0.25 1 d PGU A -1
H4SA H 0.8532 0.2945 1.0394 0.054 Uiso 0.25 1 calc PR A -1
C5S C 0.8116(3) 0.2002(9) 1.0941(5) 0.044(2) Uani 0.25 1 d PGU A -1
H5SA H 0.8354 0.1652 1.1479 0.053 Uiso 0.25 1 calc PR A -1
C6S C 0.7662(3) 0.1746(11) 1.0798(7) 0.098(3) Uani 0.25 1 d PGU A -1
H6SA H 0.7590 0.1221 1.1239 0.117 Uiso 0.25 1 calc PR A -1
C7S C 0.6810(6) 0.1876(18) 0.9677(13) 0.045(3) Uani 0.25 1 d PD A -1
H7S1 H 0.6625 0.2733 0.9496 0.067 Uiso 0.25 1 calc PR A -1
H7S2 H 0.6751 0.1404 1.0173 0.067 Uiso 0.25 1 calc PR A -1
H7S3 H 0.6730 0.1243 0.9146 0.067 Uiso 0.25 1 calc PR A -1
C8S C 0.8144(4) 0.2952(11) 1.0310(8) 0.099(5) Uani 0.50 1 d PDU B -2
H8SA H 0.7967 0.3459 1.0614 0.118 Uiso 0.50 1 calc PR B -2
H8SB H 0.8472 0.3172 1.0651 0.118 Uiso 0.50 1 calc PR B -2
Cl1 Cl 0.79776(4) 0.35410(12) 0.91944(8) 0.0411(2) Uani 0.50 1 d PD B -2
Cl2 Cl 0.80598(5) 0.11353(18) 1.03690(13) 0.0746(5) Uani 0.50 1 d PD B -2

loop_
_atom_site_aniso_label
_atom_site_aniso_U_11
_atom_site_aniso_U_22
_atom_site_aniso_U_33
_atom_site_aniso_U_23
_atom_site_aniso_U_13
_atom_site_aniso_U_12
Fe(1 0.03502(19) 0.01353(14) 0.01266(14) 0.000 0.00820(12) 0.000
N(1) 0.0358(7) 0.0149(5) 0.0143(5) -0.0008(4) 0.0079(5) -0.0006(5)
N(2) 0.0371(8) 0.0199(6) 0.0152(6) -0.0012(5) 0.0104(5) -0.0012(5)
C(A1 0.0400(9) 0.0144(6) 0.0167(6) 0.0005(5) 0.0117(6) 0.0010(6)
C(A2 0.0376(9) 0.0210(7) 0.0176(7) -0.0005(5) 0.0109(6) -0.0005(6)
C(A3 0.0362(9) 0.0267(7) 0.0174(7) -0.0010(6) 0.0069(6) -0.0020(6)
C(A4 0.0395(9) 0.0192(6) 0.0137(6) -0.0014(5) 0.0076(6) -0.0006(6)
C(B1 0.0416(10) 0.0235(7) 0.0184(7) -0.0017(6) 0.0133(7) 0.0012(6)
C(B2 0.0381(10) 0.0306(8) 0.0200(7) -0.0022(6) 0.0130(7) -0.0002(7)
C(B3 0.0374(10) 0.0420(10) 0.0186(7) -0.0029(7) 0.0063(7) -0.0037(8)
C(B4 0.0380(10) 0.0358(9) 0.0160(7) -0.0011(6) 0.0073(6) -0.0012(7)
C(M1 0.0376(9) 0.0252(7) 0.0192(7) 0.0004(6) 0.0102(6) -0.0023(6)
C(M2 0.0412(9) 0.0133(6) 0.0144(6) -0.0008(5) 0.0092(6) 0.0001(6)
C11 0.0388(10) 0.0341(8) 0.0198(7) -0.0038(7) 0.0095(7) -0.0036(7)
C12 0.0425(11) 0.0348(9) 0.0290(9) 0.0021(7) 0.0131(8) -0.0001(8)
C13 0.0472(12) 0.0387(10) 0.0370(10) 0.0032(8) 0.0168(9) -0.0042(8)
C14 0.0382(11) 0.0476(11) 0.0287(9) 0.0006(9) 0.0079(8) -0.0042(9)
C15 0.0431(12) 0.0409(10) 0.0396(11) 0.0061(9) 0.0093(9) 0.0022(9)
C16 0.0421(11) 0.0354(9) 0.0355(10) 0.0049(8) 0.0100(8) -0.0013(8)
O(1) 0.0371(8) 0.0633(10) 0.0543(10) 0.0109(8) 0.0121(7) -0.0012(7)
C17 0.0441(14) 0.0757(19) 0.105(2) 0.0237(18) 0.0336(15) -0.0014(13)
C21 0.0362(9) 0.0168(6) 0.0150(6) -0.0002(5) 0.0090(6) 0.0000(6)
C22 0.0577(11) 0.0155(6) 0.0200(7) -0.0011(6) 0.0178(7) 0.0011(7)
C23 0.0621(12) 0.0155(6) 0.0215(7) 0.0015(6) 0.0209(8) 0.0026(7)
C24 0.0337(8) 0.0190(6) 0.0154(6) 0.0011(5) 0.0102(6) 0.0001(6)
C25 0.0808(15) 0.0176(7) 0.0175(7) -0.0019(6) 0.0150(8) 0.0025(8)
C26 0.0922(17) 0.0144(7) 0.0175(7) -0.0001(6) 0.0160(9) 0.0019(8)
O(2) 0.0476(8) 0.0211(5) 0.0153(5) 0.0040(4) 0.0139(5) 0.0032(5)
C27 0.0754(15) 0.0249(8) 0.0243(8) 0.0096(7) 0.0250(9) 0.0109(8)
C1S 0.061(7) 0.084(9) 0.107(11) -0.012(8) 0.020(8) 0.012(7)
C2S 0.120(8) 0.082(6) 0.087(7) 0.013(5) 0.037(6) 0.031(6)
C3S 0.085(10) 0.084(9) 0.080(11) 0.021(8) 0.019(9) -0.027(8)
C4S 0.054(5) 0.029(7) 0.054(4) 0.022(5) 0.024(3) 0.024(4)
C5S 0.034(4) 0.070(6) 0.033(4) 0.016(4) 0.017(3) 0.004(4)
C6S 0.120(8) 0.082(6) 0.087(7) 0.013(5) 0.037(6) 0.031(6)
C7S 0.054(5) 0.029(7) 0.054(4) 0.022(5) 0.024(3) 0.024(4)
C8S 0.055(5) 0.107(8) 0.119(9) -0.074(7) 0.017(5) 0.006(5)
Cl1 0.0443(6) 0.0432(5) 0.0381(6) 0.0046(4) 0.0184(4) 0.0047(4)
Cl2 0.0586(8) 0.0775(10) 0.0927(11) 0.0446(9) 0.0345(8) 0.0082(7)

loop_
_atom_type_symbol
_atom_type_description
_atom_type_scat_dispersion_real
_atom_type_scat_dispersion_imag
_atom_type_scat_source
C C 0.0033 0.0016 'International Tables Vol C Tables 4.2.6.8 and 6.1.1.4'
H H 0.0000 0.0000 'International Tables Vol C Tables 4.2.6.8 and 6.1.1.4'
N N 0.0061 0.0033 'International Tables Vol C Tables 4.2.6.8 and 6.1.1.4'
O O 0.0106 0.0060 'International Tables Vol C Tables 4.2.6.8 and 6.1.1.4'
Fe Fe 0.3463 0.8444 'International Tables Vol C Tables 4.2.6.8 and 6.1.1.4'
Cl Cl 0.1484 0.1585 'International Tables Vol C Tables 4.2.6.8 and 6.1.1.4'

loop_
_geom_angle_atom_site_label_1
_geom_angle_atom_site_label_2
_geom_angle_atom_site_label_3
_geom_angle
_geom_angle_site_symmetry_1
_geom_angle_site_symmetry_3
_geom_angle_publ_flag
N(2) Fe(1 N(2) 177.25(7) . 2_656 ?
N(2) Fe(1 N(1) 89.78(6) . . ?
N(2) Fe(1 N(1) 90.29(6) 2_656 . ?
N(2) Fe(1 N(1) 90.29(6) . 2_656 ?
N(2) Fe(1 N(1) 89.78(6) 2_656 2_656 ?
N(1) Fe(1 N(1) 176.91(7) . 2_656 ?
C(A2 N(1) C(A1 105.25(14) . . ?
C(A2 N(1) Fe(1 127.66(11) . . ?
C(A1 N(1) Fe(1 127.08(12) . . ?
C(A3 N(2) C(A4 105.22(14) . . ?
C(A3 N(2) Fe(1 127.65(11) . . ?
C(A4 N(2) Fe(1 127.12(13) . . ?
N(1) C(A1 C(M2 125.65(16) . 2_656 ?
N(1) C(A1 C(B1 110.39(15) . . ?
C(M2 C(A1 C(B1 123.79(15) 2_656 . ?
N(1) C(A2 C(M1 126.16(16) . . ?
N(1) C(A2 C(B2 110.31(14) . . ?
C(M1 C(A2 C(B2 123.53(18) . . ?
N(2) C(A3 C(M1 125.94(16) . . ?
N(2) C(A3 C(B3 110.42(16) . . ?
C(M1 C(A3 C(B3 123.39(18) . . ?
N(2) C(A4 C(M2 125.72(16) . . ?
N(2) C(A4 C(B4 110.27(16) . . ?
C(M2 C(A4 C(B4 124.01(15) . . ?
C(B2 C(B1 C(A1 106.98(15) . . ?
C(B2 C(B1 H(B1 126.5 . . ?
C(A1 C(B1 H(B1 126.5 . . ?
C(B1 C(B2 C(A2 107.05(16) . . ?
C(B1 C(B2 H(B2 126.5 . . ?
C(A2 C(B2 H(B2 126.5 . . ?
C(B4 C(B3 C(A3 106.83(17) . . ?
C(B4 C(B3 H(B3 126.6 . . ?
C(A3 C(B3 H(B3 126.6 . . ?
C(B3 C(B4 C(A4 107.20(15) . . ?
C(B3 C(B4 H(B4 126.4 . . ?
C(A4 C(B4 H(B4 126.4 . . ?
C(A2 C(M1 C(A3 121.97(18) . . ?
C(A2 C(M1 C11 118.70(16) . . ?
C(A3 C(M1 C11 119.21(16) . . ?
C(A4 C(M2 C(A1 123.03(15) . 2_656 ?
C(A4 C(M2 C21 118.26(15) . . ?
C(A1 C(M2 C21 118.69(15) 2_656 . ?
C12 C11 C16 117.76(19) . . ?
C12 C11 C(M1 121.75(17) . . ?
C16 C11 C(M1 120.48(17) . . ?
C11 C12 C13 121.65(18) . . ?
C11 C12 H12 119.2 . . ?
C13 C12 H12 119.2 . . ?
C14 C13 C12 119.36(19) . . ?
C14 C13 H13 120.3 . . ?
C12 C13 H13 120.3 . . ?
O(1) C14 C13 124.9(2) . . ?
O(1) C14 C15 115.38(19) . . ?
C13 C14 C15 119.7(2) . . ?
C16 C15 C14 120.1(2) . . ?
C16 C15 H15 119.9 . . ?
C14 C15 H15 119.9 . . ?
C15 C16 C11 121.40(19) . . ?
C15 C16 H16 119.3 . . ?
C11 C16 H16 119.3 . . ?
C14 O(1) C17 118.06(19) . . ?
O(1) C17 H17A 109.5 . . ?
O(1) C17 H17B 109.5 . . ?
H17A C17 H17B 109.5 . . ?
O(1) C17 H17C 109.5 . . ?
H17A C17 H17C 109.5 . . ?
H17B C17 H17C 109.5 . . ?
C22 C21 C26 117.93(14) . . ?
C22 C21 C(M2 120.63(13) . . ?
C26 C21 C(M2 121.43(14) . . ?
C21 C22 C23 121.29(14) . . ?
C21 C22 H22 119.4 . . ?
C23 C22 H22 119.4 . . ?
C24 C23 C22 119.79(14) . . ?
C24 C23 H23 120.1 . . ?
C22 C23 H23 120.1 . . ?
O(2) C24 C23 124.98(13) . . ?
O(2) C24 C25 115.57(13) . . ?
C23 C24 C25 119.45(14) . . ?
C26 C25 C24 120.09(15) . . ?
C26 C25 H25 120.0 . . ?
C24 C25 H25 120.0 . . ?
C25 C26 C21 121.43(15) . . ?
C25 C26 H26 119.3 . . ?
C21 C26 H26 119.3 . . ?
C24 O(2) C27 116.66(12) . . ?
O(2) C27 H27A 109.5 . . ?
O(2) C27 H27B 109.5 . . ?
H27A C27 H27B 109.5 . . ?
O(2) C27 H27C 109.5 . . ?
H27A C27 H27C 109.5 . . ?
H27B C27 H27C 109.5 . . ?
C2S C1S C6S 120.0 . . ?
C2S C1S C7S 112.9(10) . . ?
C6S C1S C7S 126.4(10) . . ?
C3S C2S C1S 120.0 . . ?
C3S C2S H2SA 120.0 . . ?
C1S C2S H2SA 120.0 . . ?
C4S C3S C2S 120.0 . . ?
C4S C3S H3SA 120.0 . . ?
C2S C3S H3SA 120.0 . . ?
C5S C4S C3S 120.0 . . ?
C5S C4S H4SA 120.0 . . ?
C3S C4S H4SA 120.0 . . ?
C4S C5S C6S 120.0 . . ?
C4S C5S H5SA 120.0 . . ?
C6S C5S H5SA 120.0 . . ?
C5S C6S C1S 120.0 . . ?
C5S C6S H6SA 120.0 . . ?
C1S C6S H6SA 120.0 . . ?
Cl1 C8S Cl2 112.4(6) . . ?
Cl1 C8S H8SA 109.1 . . ?
Cl2 C8S H8SA 109.1 . . ?
Cl1 C8S H8SB 109.1 . . ?
Cl2 C8S H8SB 109.1 . . ?
H8SA C8S H8SB 107.9 . . ?

loop_
_geom_bond_atom_site_label_1
_geom_bond_atom_site_label_2
_geom_bond_distance
_geom_bond_site_symmetry_2
_geom_bond_publ_flag
Fe(1 N(2) 1.9750(14) . ?
Fe(1 N(2) 1.9750(14) 2_656 ?
Fe(1 N(1) 1.9760(14) . ?
Fe(1 N(1) 1.9760(14) 2_656 ?
N(1) C(A2 1.378(2) . ?
N(1) C(A1 1.3842(19) . ?
N(2) C(A3 1.375(2) . ?
N(2) C(A4 1.385(2) . ?
C(A1 C(M2 1.390(2) 2_656 ?
C(A1 C(B1 1.433(3) . ?
C(A2 C(M1 1.397(2) . ?
C(A2 C(B2 1.438(2) . ?
C(A3 C(M1 1.402(3) . ?
C(A3 C(B3 1.440(2) . ?
C(A4 C(M2 1.390(3) . ?
C(A4 C(B4 1.433(2) . ?
C(B1 C(B2 1.355(2) . ?
C(B1 H(B1 0.9500 . ?
C(B2 H(B2 0.9500 . ?
C(B3 C(B4 1.352(3) . ?
C(B3 H(B3 0.9500 . ?
C(B4 H(B4 0.9500 . ?
C(M1 C11 1.487(3) . ?
C(M2 C(A1 1.390(2) 2_656 ?
C(M2 C21 1.498(2) . ?
C11 C12 1.382(3) . ?
C11 C16 1.406(3) . ?
C12 C13 1.397(3) . ?
C12 H12 0.9500 . ?
C13 C14 1.387(3) . ?
C13 H13 0.9500 . ?
C14 O(1) 1.365(3) . ?
C14 C15 1.396(3) . ?
C15 C16 1.370(3) . ?
C15 H15 0.9500 . ?
C16 H16 0.9500 . ?
O(1) C17 1.409(3) . ?
C17 H17A 0.9800 . ?
C17 H17B 0.9800 . ?
C17 H17C 0.9800 . ?
C21 C22 1.380(2) . ?
C21 C26 1.388(2) . ?
C22 C23 1.400(2) . ?
C22 H22 0.9500 . ?
C23 C24 1.378(2) . ?
C23 H23 0.9500 . ?
C24 O(2) 1.3694(17) . ?
C24 C25 1.386(2) . ?
C25 C26 1.383(2) . ?
C25 H25 0.9500 . ?
C26 H26 0.9500 . ?
O(2) C27 1.430(2) . ?
C27 H27A 0.9800 . ?
C27 H27B 0.9800 . ?
C27 H27C 0.9800 . ?
C1S C2S 1.3900 . ?
C1S C6S 1.3900 . ?
C1S C7S 1.515(15) . ?
C2S C3S 1.3900 . ?
C2S H2SA 0.9500 . ?
C3S C4S 1.3900 . ?
C3S H3SA 0.9500 . ?
C4S C5S 1.3900 . ?
C4S H4SA 0.9500 . ?
C5S C6S 1.3900 . ?
C5S H5SA 0.9500 . ?
C6S H6SA 0.9500 . ?
C7S H7S1 0.9800 . ?
C7S H7S2 0.9800 . ?
C7S H7S3 0.9800 . ?
C8S Cl1 1.720(12) . ?
C8S Cl2 1.754(10) . ?
C8S H8SA 0.9900 . ?
C8S H8SB 0.9900 . ?
